data_2241268
loop_
_publ_author_name
'Umadevi, M.'
'Raju, Potharaju'
'Yamuna, R.'
'Mohanakrishnan, Arasambattu K.'
'Chakkaravarthi, G.'

_publ_section_title
;
 Crystal structure of
 3-(2-nitrophenyl)-1-(1-phenylsulfonyl-1<i>H</i>-indol-3-yl)propan-1-one
;
_journal_coeditor_code HB7524
_journal_issue 11
_journal_name_full 'Acta Crystallographica Section E'
_journal_page_first o892
_journal_page_last o893
_journal_paper_doi 10.1107/S2056989015020162
_journal_volume 71
_journal_year 2015
_chemical_formula_iupac 'C23 H18 N2 O5 S'
_chemical_formula_moiety 'C23 H18 N2 O5 S'
_chemical_formula_sum 'C23 H18 N2 O5 S'
_chemical_formula_weight 434.45
_chemical_name_systematic
;
3-(2-Nitrophenyl)-1-(1-phenylsulfonyl-1<i>H</i>-indol-3-yl)propan-1-one
;
_space_group_IT_number 14
_symmetry_cell_setting monoclinic
_symmetry_space_group_name_Hall '-P 2yn'
_symmetry_space_group_name_H-M 'P 1 21/n 1'
_atom_sites_solution_hydrogens geom
_atom_sites_solution_primary direct
_atom_sites_solution_secondary difmap
_audit_creation_method SHELXL-97
_cell_angle_alpha 90.00
_cell_angle_beta 106.349(2)
_cell_angle_gamma 90.00
_cell_formula_units_Z 4
_cell_length_a 9.0224(7)
_cell_length_b 15.4581(10)
_cell_length_c 15.1347(10)
_cell_measurement_reflns_used 7714
_cell_measurement_temperature 295(2)
_cell_measurement_theta_max 28.3
_cell_measurement_theta_min 2.4
_cell_volume 2025.5(2)
_computing_cell_refinement
;
SAINT (Bruker, 2004)
;
_computing_data_collection
;
APEX2 (Bruker, 2004)
;
_computing_data_reduction
;
SAINT (Bruker, 2004)
;
_computing_molecular_graphics
;
PLATON (Spek, 2009)
;
_computing_publication_material
;
SHELXL97 (Sheldrick, 2008) and PLATON (Spek, 2009)
;
_computing_structure_refinement
;
SHELXL97 (Sheldrick, 2008)
;
_computing_structure_solution
;
SHELXS97 (Sheldrick, 2008)
;
_diffrn_ambient_temperature 295(2)
_diffrn_measured_fraction_theta_full 1.000
_diffrn_measured_fraction_theta_max 0.904
_diffrn_measurement_device_type 'Bruker Kappa APEXII CCD'
_diffrn_measurement_method '\w and \f scan'
_diffrn_radiation_monochromator graphite
_diffrn_radiation_source 'fine-focus sealed tube'
_diffrn_radiation_type MoK\a
_diffrn_radiation_wavelength 0.71073
_diffrn_reflns_av_R_equivalents 0.0325
_diffrn_reflns_av_sigmaI/netI 0.0375
_diffrn_reflns_limit_h_max 11
_diffrn_reflns_limit_h_min -12
_diffrn_reflns_limit_k_max 22
_diffrn_reflns_limit_k_min -21
_diffrn_reflns_limit_l_max 20
_diffrn_reflns_limit_l_min -21
_diffrn_reflns_number 29555
_diffrn_reflns_theta_full 25.00
_diffrn_reflns_theta_max 31.60
_diffrn_reflns_theta_min 2.38
_diffrn_standards_interval_time 0
_diffrn_standards_number 0
_exptl_absorpt_coefficient_mu 0.199
_exptl_absorpt_correction_T_max 0.9612
_exptl_absorpt_correction_T_min 0.9500
_exptl_absorpt_correction_type multi-scan
_exptl_absorpt_process_details
;
(SADABS; Sheldrick, 1996)
;
_exptl_crystal_colour colourless
_exptl_crystal_density_diffrn 1.425
_exptl_crystal_density_method 'not measured'
_exptl_crystal_description block
_exptl_crystal_F_000 904
_exptl_crystal_size_max 0.26
_exptl_crystal_size_mid 0.24
_exptl_crystal_size_min 0.20
_refine_diff_density_max 0.352
_refine_diff_density_min -0.324
_refine_ls_extinction_method none
_refine_ls_goodness_of_fit_ref 1.087
_refine_ls_hydrogen_treatment constr
_refine_ls_matrix_type full
_refine_ls_number_parameters 280
_refine_ls_number_reflns 6149
_refine_ls_number_restraints 3
_refine_ls_restrained_S_all 1.088
_refine_ls_R_factor_all 0.1029
_refine_ls_R_factor_gt 0.0584
_refine_ls_shift/su_max 0.000
_refine_ls_shift/su_mean 0.000
_refine_ls_structure_factor_coef Fsqd
_refine_ls_weighting_details 'calc w=1/[\s^2^(Fo^2^)+(0.0480P)^2^+1.0896P] where P=(Fo^2^+2Fc^2^)/3'
_refine_ls_weighting_scheme calc
_refine_ls_wR_factor_gt 0.1209
_refine_ls_wR_factor_ref 0.1442
_reflns_number_gt 4060
_reflns_number_total 6149
_reflns_threshold_expression I>2\s(I)
_cod_data_source_file hb7524sup1.cif
_cod_data_source_block I
_cod_original_sg_symbol_H-M 'P 21/n'
_cod_database_code 2241268
_cod_database_fobs_code 2241268

loop_
_symmetry_equiv_pos_as_xyz
'x, y, z'
'-x+1/2, y+1/2, -z+1/2'
'-x, -y, -z'
'x-1/2, -y-1/2, z-1/2'

loop_
_atom_site_type_symbol
_atom_site_label
_atom_site_fract_x
_atom_site_fract_y
_atom_site_fract_z
_atom_site_U_iso_or_equiv
_atom_site_adp_type
_atom_site_calc_flag
_atom_site_refinement_flags
_atom_site_occupancy
_atom_site_symmetry_multiplicity
C C1 0.7579(2) -0.01858(14) 0.38658(13) 0.0384(4) Uani d . 1 1
C C2 0.6908(3) -0.05928(17) 0.44691(16) 0.0514(6) Uani d . 1 1
H H2 0.6403 -0.1120 0.4318 0.062 Uiso calc R 1 1
C C3 0.7005(3) -0.0197(2) 0.53057(17) 0.0663(8) Uani d . 1 1
H H3 0.6565 -0.0460 0.5724 0.080 Uiso calc R 1 1
C C4 0.7746(3) 0.0580(2) 0.55179(18) 0.0690(8) Uani d . 1 1
H H4 0.7801 0.0842 0.6079 0.083 Uiso calc R 1 1
C C5 0.8408(3) 0.09752(19) 0.49126(18) 0.0655(7) Uani d . 1 1
H H5 0.8907 0.1504 0.5065 0.079 Uiso calc R 1 1
C C6 0.8337(3) 0.05935(16) 0.40815(16) 0.0527(6) Uani d . 1 1
H H6 0.8793 0.0857 0.3671 0.063 Uiso calc R 1 1
C C7 0.4643(2) -0.01056(13) 0.18344(12) 0.0327(4) Uani d . 1 1
C C8 0.3702(2) -0.05590(14) 0.22590(14) 0.0400(5) Uani d . 1 1
H H8 0.4111 -0.0932 0.2749 0.048 Uiso calc R 1 1
C C9 0.2134(2) -0.04298(15) 0.19192(15) 0.0445(5) Uani d . 1 1
H H9 0.1467 -0.0715 0.2191 0.053 Uiso calc R 1 1
C C10 0.1528(2) 0.01177(15) 0.11793(15) 0.0445(5) Uani d . 1 1
H H10 0.0463 0.0184 0.0961 0.053 Uiso calc R 1 1
C C11 0.2462(2) 0.05662(13) 0.07591(14) 0.0390(4) Uani d . 1 1
H H11 0.2039 0.0927 0.0260 0.047 Uiso calc R 1 1
C C12 0.4060(2) 0.04658(12) 0.11020(12) 0.0314(4) Uani d . 1 1
C C13 0.5371(2) 0.08392(13) 0.08696(13) 0.0330(4) Uani d . 1 1
C C14 0.6664(2) 0.04867(13) 0.14399(13) 0.0349(4) Uani d . 1 1
H H14 0.7669 0.0618 0.1438 0.042 Uiso calc R 1 1
C C15 0.5289(2) 0.15065(14) 0.01681(14) 0.0407(5) Uani d . 1 1
C C16 0.6745(2) 0.17783(14) -0.00516(13) 0.0365(4) Uani d . 1 1
H H16A 0.7236 0.1273 -0.0225 0.044 Uiso calc R 1 1
H H16B 0.7453 0.2027 0.0494 0.044 Uiso calc R 1 1
C C17 0.6424(2) 0.24371(14) -0.08307(13) 0.0375(4) Uani d . 1 1
H H17A 0.5508 0.2259 -0.1306 0.045 Uiso calc R 1 1
H H17B 0.6201 0.2991 -0.0596 0.045 Uiso calc R 1 1
C C18 0.7729(2) 0.25523(12) -0.12581(12) 0.0331(4) Uani d . 1 1
C C19 0.7489(2) 0.27562(13) -0.21829(13) 0.0375(4) Uani d U 1 1
C C20 0.8658(3) 0.27853(15) -0.26069(16) 0.0512(6) Uani d . 1 1
H H20 0.8433 0.2895 -0.3235 0.061 Uiso calc R 1 1
C C21 1.0150(3) 0.26509(17) -0.2093(2) 0.0612(7) Uani d . 1 1
H H21 1.0954 0.2681 -0.2364 0.073 Uiso calc R 1 1
C C22 1.0444(3) 0.24708(17) -0.11702(19) 0.0583(7) Uani d . 1 1
H H22 1.1457 0.2387 -0.0814 0.070 Uiso calc R 1 1
C C23 0.9255(2) 0.24134(15) -0.07669(15) 0.0452(5) Uani d . 1 1
H H23 0.9485 0.2277 -0.0144 0.054 Uiso calc R 1 1
N N1 0.62637(18) -0.00978(11) 0.20252(11) 0.0368(4) Uani d . 1 1
N N2 0.5930(2) 0.29460(14) -0.27675(13) 0.0504(4) Uani d U 1 1
O O1 0.68799(19) -0.15240(10) 0.28042(12) 0.0548(4) Uani d . 1 1
O O2 0.89596(16) -0.05570(11) 0.26200(11) 0.0528(4) Uani d . 1 1
O O3 0.40514(19) 0.18257(14) -0.02227(16) 0.0843(7) Uani d . 1 1
O O4 0.5110(2) 0.34181(14) -0.24777(13) 0.0738(6) Uani d U 1 1
O O5 0.5554(2) 0.26312(16) -0.35371(12) 0.0846(7) Uani d . 1 1
S S1 0.75288(6) -0.06854(4) 0.28195(4) 0.04012(14) Uani d . 1 1

loop_
_atom_site_aniso_label
_atom_site_aniso_U_11
_atom_site_aniso_U_22
_atom_site_aniso_U_33
_atom_site_aniso_U_12
_atom_site_aniso_U_13
_atom_site_aniso_U_23
C1 0.0297(10) 0.0474(12) 0.0366(10) 0.0047(8) 0.0069(8) 0.0104(9)
C2 0.0462(13) 0.0614(15) 0.0479(13) -0.0007(11) 0.0153(10) 0.0164(11)
C3 0.0641(17) 0.094(2) 0.0461(13) 0.0018(16) 0.0239(12) 0.0168(14)
C4 0.0702(18) 0.092(2) 0.0437(13) 0.0085(16) 0.0135(12) -0.0041(14)
C5 0.0732(18) 0.0651(17) 0.0550(15) -0.0096(14) 0.0130(13) -0.0070(13)
C6 0.0536(14) 0.0578(15) 0.0476(13) -0.0061(11) 0.0155(11) 0.0091(11)
C7 0.0253(9) 0.0404(10) 0.0338(9) -0.0015(7) 0.0106(7) -0.0059(8)
C8 0.0353(10) 0.0500(12) 0.0379(10) -0.0038(9) 0.0153(8) 0.0015(9)
C9 0.0327(10) 0.0569(13) 0.0499(12) -0.0094(9) 0.0217(9) -0.0047(10)
C10 0.0249(9) 0.0551(13) 0.0551(12) -0.0025(9) 0.0137(9) -0.0089(11)
C11 0.0297(10) 0.0428(11) 0.0431(11) 0.0032(8) 0.0078(8) -0.0022(9)
C12 0.0278(9) 0.0348(9) 0.0327(9) -0.0012(7) 0.0104(7) -0.0058(7)
C13 0.0285(9) 0.0379(10) 0.0345(9) -0.0014(7) 0.0118(7) -0.0030(8)
C14 0.0262(9) 0.0450(11) 0.0356(9) -0.0024(8) 0.0121(7) 0.0008(8)
C15 0.0320(10) 0.0450(11) 0.0458(11) 0.0016(9) 0.0121(8) 0.0065(9)
C16 0.0304(10) 0.0447(11) 0.0333(9) -0.0010(8) 0.0071(7) 0.0069(8)
C17 0.0341(10) 0.0439(11) 0.0341(10) 0.0030(8) 0.0088(8) 0.0061(8)
C18 0.0316(9) 0.0346(9) 0.0312(9) -0.0012(8) 0.0057(7) 0.0035(7)
C19 0.0391(9) 0.0370(10) 0.0352(9) 0.0011(8) 0.0084(7) 0.0092(8)
C20 0.0593(15) 0.0524(13) 0.0483(12) 0.0049(11) 0.0258(11) 0.0171(10)
C21 0.0493(14) 0.0625(16) 0.0833(19) 0.0094(12) 0.0377(13) 0.0260(14)
C22 0.0299(11) 0.0644(16) 0.0780(17) 0.0042(10) 0.0108(11) 0.0224(13)
C23 0.0353(11) 0.0550(13) 0.0400(11) -0.0012(9) 0.0020(8) 0.0097(10)
N1 0.0247(7) 0.0512(10) 0.0353(8) -0.0006(7) 0.0096(6) 0.0061(7)
N2 0.0463(9) 0.0630(12) 0.0374(10) 0.0006(8) 0.0042(7) 0.0201(9)
O1 0.0543(10) 0.0441(9) 0.0673(11) 0.0027(7) 0.0192(8) 0.0051(8)
O2 0.0296(8) 0.0740(11) 0.0580(9) 0.0098(7) 0.0173(7) 0.0095(8)
O3 0.0350(9) 0.1001(16) 0.1185(17) 0.0172(9) 0.0228(10) 0.0669(14)
O4 0.0556(11) 0.0885(14) 0.0741(13) 0.0308(9) 0.0130(9) 0.0299(10)
O5 0.0781(14) 0.1281(19) 0.0350(9) -0.0157(13) -0.0045(9) 0.0106(11)
S1 0.0301(2) 0.0473(3) 0.0443(3) 0.0062(2) 0.0126(2) 0.0080(2)

loop_
_atom_type_symbol
_atom_type_description
_atom_type_scat_dispersion_real
_atom_type_scat_dispersion_imag
_atom_type_scat_source
C C 0.0033 0.0016 'International Tables Vol C Tables 4.2.6.8 and 6.1.1.4'
H H 0.0000 0.0000 'International Tables Vol C Tables 4.2.6.8 and 6.1.1.4'
N N 0.0061 0.0033 'International Tables Vol C Tables 4.2.6.8 and 6.1.1.4'
O O 0.0106 0.0060 'International Tables Vol C Tables 4.2.6.8 and 6.1.1.4'
S S 0.1246 0.1234 'International Tables Vol C Tables 4.2.6.8 and 6.1.1.4'

loop_
_geom_angle_atom_site_label_1
_geom_angle_atom_site_label_2
_geom_angle_atom_site_label_3
_geom_angle
C6 C1 C2 121.5(2)
C6 C1 S1 118.98(16)
C2 C1 S1 119.51(18)
C1 C2 C3 118.4(2)
C1 C2 H2 120.8
C3 C2 H2 120.8
C4 C3 C2 120.2(2)
C4 C3 H3 119.9
C2 C3 H3 119.9
C3 C4 C5 120.7(3)
C3 C4 H4 119.6
C5 C4 H4 119.6
C4 C5 C6 120.2(3)
C4 C5 H5 119.9
C6 C5 H5 119.9
C5 C6 C1 119.0(2)
C5 C6 H6 120.5
C1 C6 H6 120.5
C8 C7 C12 122.82(17)
C8 C7 N1 130.07(18)
C12 C7 N1 107.11(16)
C9 C8 C7 116.8(2)
C9 C8 H8 121.6
C7 C8 H8 121.6
C8 C9 C10 121.31(19)
C8 C9 H9 119.3
C10 C9 H9 119.3
C11 C10 C9 121.80(19)
C11 C10 H10 119.1
C9 C10 H10 119.1
C10 C11 C12 118.3(2)
C10 C11 H11 120.8
C12 C11 H11 120.8
C11 C12 C7 118.88(17)
C11 C12 C13 134.02(18)
C7 C12 C13 107.10(16)
C14 C13 C12 107.52(17)
C14 C13 C15 127.04(17)
C12 C13 C15 125.39(17)
C13 C14 N1 109.73(16)
C13 C14 H14 125.1
N1 C14 H14 125.1
O3 C15 C13 119.40(19)
O3 C15 C16 121.40(19)
C13 C15 C16 119.20(17)
C15 C16 C17 111.76(16)
C15 C16 H16A 109.3
C17 C16 H16A 109.3
C15 C16 H16B 109.3
C17 C16 H16B 109.3
H16A C16 H16B 107.9
C18 C17 C16 114.23(16)
C18 C17 H17A 108.7
C16 C17 H17A 108.7
C18 C17 H17B 108.7
C16 C17 H17B 108.7
H17A C17 H17B 107.6
C23 C18 C19 115.16(18)
C23 C18 C17 122.06(17)
C19 C18 C17 122.69(17)
C20 C19 C18 123.49(19)
C20 C19 N2 116.22(18)
C18 C19 N2 120.29(18)
C21 C20 C19 119.3(2)
C21 C20 H20 120.4
C19 C20 H20 120.4
C20 C21 C22 119.1(2)
C20 C21 H21 120.4
C22 C21 H21 120.4
C21 C22 C23 120.7(2)
C21 C22 H22 119.6
C23 C22 H22 119.6
C22 C23 C18 122.2(2)
C22 C23 H23 118.9
C18 C23 H23 118.9
C14 N1 C7 108.51(15)
C14 N1 S1 124.51(13)
C7 N1 S1 126.97(13)
O4 N2 O5 123.7(2)
O4 N2 C19 119.0(2)
O5 N2 C19 117.3(2)
O1 S1 O2 121.30(10)
O1 S1 N1 106.80(9)
O2 S1 N1 104.39(9)
O1 S1 C1 108.84(10)
O2 S1 C1 109.71(10)
N1 S1 C1 104.41(9)

loop_
_geom_bond_atom_site_label_1
_geom_bond_atom_site_label_2
_geom_bond_distance
C1 C6 1.378(3)
C1 C2 1.381(3)
C1 S1 1.751(2)
C2 C3 1.387(4)
C2 H2 0.9300
C3 C4 1.367(4)
C3 H3 0.9300
C4 C5 1.370(4)
C4 H4 0.9300
C5 C6 1.374(3)
C5 H5 0.9300
C6 H6 0.9300
C7 C8 1.391(3)
C7 C12 1.399(3)
C7 N1 1.408(2)
C8 C9 1.377(3)
C8 H8 0.9300
C9 C10 1.387(3)
C9 H9 0.9300
C10 C11 1.377(3)
C10 H10 0.9300
C11 C12 1.397(3)
C11 H11 0.9300
C12 C13 1.445(2)
C13 C14 1.355(3)
C13 C15 1.467(3)
C14 N1 1.383(2)
C14 H14 0.9300
C15 O3 1.212(3)
C15 C16 1.502(3)
C16 C17 1.523(3)
C16 H16A 0.9700
C16 H16B 0.9700
C17 C18 1.505(3)
C17 H17A 0.9700
C17 H17B 0.9700
C18 C23 1.385(3)
C18 C19 1.391(3)
C19 C20 1.381(3)
C19 N2 1.465(3)
C20 C21 1.368(4)
C20 H20 0.9300
C21 C22 1.375(4)
C21 H21 0.9300
C22 C23 1.379(3)
C22 H22 0.9300
C23 H23 0.9300
N1 S1 1.6736(17)
N2 O4 1.207(3)
N2 O5 1.219(3)
O1 S1 1.4199(17)
O2 S1 1.4200(15)

loop_
_geom_hbond_atom_site_label_D
_geom_hbond_atom_site_label_H
_geom_hbond_atom_site_label_A
_geom_hbond_site_symmetry_A
_geom_hbond_distance_DH
_geom_hbond_distance_HA
_geom_hbond_distance_DA
_geom_hbond_angle_DHA
_geom_hbond_publ_flag
C9 H9 O2 1_455 0.93 2.54 3.328(2) 143 y
C22 H22 O3 1_655 0.93 2.42 3.319(3) 163 y
C23 H23 O5 4_666 0.93 2.36 3.247(3) 160 y
C16 H16A Cg3 3_655 0.97 2.73 3.565(2) 144 y

loop_
_geom_torsion_atom_site_label_1
_geom_torsion_atom_site_label_2
_geom_torsion_atom_site_label_3
_geom_torsion_atom_site_label_4
_geom_torsion
C6 C1 C2 C3 0.3(3)
S1 C1 C2 C3 178.00(18)
C1 C2 C3 C4 0.2(4)
C2 C3 C4 C5 -0.3(4)
C3 C4 C5 C6 -0.1(4)
C4 C5 C6 C1 0.6(4)
C2 C1 C6 C5 -0.7(3)
S1 C1 C6 C5 -178.44(19)
C12 C7 C8 C9 0.6(3)
N1 C7 C8 C9 179.64(19)
C7 C8 C9 C10 0.9(3)
C8 C9 C10 C11 -1.0(3)
C9 C10 C11 C12 -0.6(3)
C10 C11 C12 C7 2.1(3)
C10 C11 C12 C13 -177.6(2)
C8 C7 C12 C11 -2.2(3)
N1 C7 C12 C11 178.61(17)
C8 C7 C12 C13 177.62(18)
N1 C7 C12 C13 -1.6(2)
C11 C12 C13 C14 -179.4(2)
C7 C12 C13 C14 0.8(2)
C11 C12 C13 C15 3.0(3)
C7 C12 C13 C15 -176.77(18)
C12 C13 C14 N1 0.3(2)
C15 C13 C14 N1 177.84(19)
C14 C13 C15 O3 -172.1(2)
C12 C13 C15 O3 5.0(3)
C14 C13 C15 C16 8.0(3)
C12 C13 C15 C16 -174.90(18)
O3 C15 C16 C17 -3.1(3)
C13 C15 C16 C17 176.79(18)
C15 C16 C17 C18 -164.04(17)
C16 C17 C18 C23 -28.2(3)
C16 C17 C18 C19 148.00(19)
C23 C18 C19 C20 2.7(3)
C17 C18 C19 C20 -173.8(2)
C23 C18 C19 N2 -177.95(19)
C17 C18 C19 N2 5.6(3)
C18 C19 C20 C21 -3.4(4)
N2 C19 C20 C21 177.3(2)
C19 C20 C21 C22 1.4(4)
C20 C21 C22 C23 0.9(4)
C21 C22 C23 C18 -1.5(4)
C19 C18 C23 C22 -0.2(3)
C17 C18 C23 C22 176.3(2)
C13 C14 N1 C7 -1.3(2)
C13 C14 N1 S1 178.71(14)
C8 C7 N1 C14 -177.3(2)
C12 C7 N1 C14 1.8(2)
C8 C7 N1 S1 2.6(3)
C12 C7 N1 S1 -178.24(14)
C20 C19 N2 O4 -135.8(2)
C18 C19 N2 O4 44.9(3)
C20 C19 N2 O5 42.3(3)
C18 C19 N2 O5 -137.1(2)
C14 N1 S1 O1 -139.88(17)
C7 N1 S1 O1 40.16(19)
C14 N1 S1 O2 -10.27(19)
C7 N1 S1 O2 169.78(17)
C14 N1 S1 C1 104.91(17)
C7 N1 S1 C1 -75.05(18)
C6 C1 S1 O1 172.14(17)
C2 C1 S1 O1 -5.6(2)
C6 C1 S1 O2 37.3(2)
C2 C1 S1 O2 -140.47(17)
C6 C1 S1 N1 -74.09(18)
C2 C1 S1 N1 108.15(18)
